data_4518347
loop_
_publ_author_name
'Murai, Takuya'
'Lu, Wenjie'
'Kuribayashi, Toshifumi'
'Morisaki, Kazuhiro'
'Ueda, Yoshihiro'
'Hamada, Shohei'
'Kobayashi, Yusuke'
'Sasamori, Takahiro'
'Tokitoh, Norihiro'
'Kawabata, Takeo'
'Furuta, Takumi'

_publ_section_title
;
 Conformational Control in Dirhodium(II) Paddlewheel Catalysts Supported
 by Chalcogen-Bonding Interactions for Stereoselective Intramolecular C--H
 Insertion Reactions
;
_journal_name_full 'ACS Catalysis'
_journal_page_first 568
_journal_page_last 578
_journal_paper_doi 10.1021/acscatal.0c03689
_journal_year 2020
_chemical_formula_moiety 'C98 H74 N6 O16 Rh2, 4(C3 H5 N)'
_chemical_formula_sum 'C110 H94 N10 O16 Rh2'
_chemical_formula_weight 2017.77
_space_group_IT_number 1
_space_group_name_Hall 'P 1'
_space_group_name_H-M_alt 'P 1'
_symmetry_cell_setting triclinic
_symmetry_Int_Tables_number 1
_symmetry_space_group_name_Hall 'P 1'
_symmetry_space_group_name_H-M 'P 1'
_atom_sites_solution_hydrogens geom
_atom_sites_solution_primary direct
_atom_sites_solution_secondary difmap
_audit_creation_method SHELXL-97
_cell_angle_alpha 71.6080(13)
_cell_angle_beta 89.0770(14)
_cell_angle_gamma 85.189(3)
_cell_formula_units_Z 1
_cell_length_a 10.4116(4)
_cell_length_b 15.2831(3)
_cell_length_c 16.3622(5)
_cell_measurement_temperature 103(2)
_cell_measurement_theta_max 26.0
_cell_measurement_theta_min 2.21
_cell_volume 2461.74(13)
_computing_cell_refinement HKL2000
_computing_data_collection CrystalClear
_computing_data_reduction HKL2000
_computing_molecular_graphics 'Yadokari-XG 2011 (Wakita Nemoto et al., 2011)'
_computing_publication_material 'Yadokari-XG 2011 (Wakita,Nemoto et al., 2011)'
_computing_structure_refinement 'SHELXL-97 (Sheldrick, 1997)'
_computing_structure_solution 'SHELXS-97 (Sheldrick, 1997)'
_diffrn_ambient_temperature 103(2)
_diffrn_detector_area_resol_mean 28.5714
_diffrn_measured_fraction_theta_full 0.987
_diffrn_measured_fraction_theta_max 0.987
_diffrn_measurement_device_type 'Rigaku VariMax Saturn'
_diffrn_measurement_method \w
_diffrn_radiation_monochromator Confocal
_diffrn_radiation_source 'rotating-anode X-ray tube'
_diffrn_radiation_type MoK\a
_diffrn_radiation_wavelength 0.71075
_diffrn_reflns_av_R_equivalents 0.0371
_diffrn_reflns_av_sigmaI/netI 0.0745
_diffrn_reflns_limit_h_max 12
_diffrn_reflns_limit_h_min -12
_diffrn_reflns_limit_k_max 18
_diffrn_reflns_limit_k_min -18
_diffrn_reflns_limit_l_max 20
_diffrn_reflns_limit_l_min -20
_diffrn_reflns_number 27189
_diffrn_reflns_theta_full 26.00
_diffrn_reflns_theta_max 26.00
_diffrn_reflns_theta_min 2.21
_exptl_absorpt_coefficient_mu 0.407
_exptl_absorpt_correction_T_max 0.9959
_exptl_absorpt_correction_T_min 0.9879
_exptl_absorpt_correction_type multi-scan
_exptl_absorpt_process_details
;
 MULABS - Empirical Correction for Absorption Anisotropy.
 Blessing, R. H., Acta Cryst., A51, 33-38 (1995).
;
_exptl_crystal_colour purple
_exptl_crystal_density_diffrn 1.361
_exptl_crystal_density_method 'not measured'
_exptl_crystal_description prism
_exptl_crystal_F_000 1042
_exptl_crystal_size_max 0.03
_exptl_crystal_size_mid 0.01
_exptl_crystal_size_min 0.01
_refine_diff_density_max 0.480
_refine_diff_density_min -0.676
_refine_diff_density_rms 0.064
_refine_ls_abs_structure_details 'Flack H D (1983), Acta Cryst. A39, 876-881'
_refine_ls_abs_structure_Flack 0.00(2)
_refine_ls_extinction_method none
_refine_ls_goodness_of_fit_ref 1.017
_refine_ls_hydrogen_treatment constr
_refine_ls_matrix_type full
_refine_ls_number_parameters 1243
_refine_ls_number_reflns 18783
_refine_ls_number_restraints 3
_refine_ls_restrained_S_all 1.017
_refine_ls_R_factor_all 0.0726
_refine_ls_R_factor_gt 0.0496
_refine_ls_shift/su_max 0.001
_refine_ls_shift/su_mean 0.000
_refine_ls_structure_factor_coef Fsqd
_refine_ls_weighting_details 'calc w=1/[\s^2^(Fo^2^)+(0.0445P)^2^+1.7251P] where P=(Fo^2^+2Fc^2^)/3'
_refine_ls_weighting_scheme calc
_refine_ls_wR_factor_gt 0.1037
_refine_ls_wR_factor_ref 0.1146
_reflns_number_gt 14867
_reflns_number_total 18783
_reflns_threshold_expression >2sigma(I)
_cod_data_source_file cs0c03689_si_004.cif
_cod_data_source_block rh
_cod_original_sg_symbol_Hall '	P 1 '
_cod_original_sg_symbol_H-M P1
_cod_database_code 4518347

loop_
_symmetry_equiv_pos_as_xyz
'x, y, z'

loop_
_atom_site_label
_atom_site_type_symbol
_atom_site_fract_x
_atom_site_fract_y
_atom_site_fract_z
_atom_site_U_iso_or_equiv
_atom_site_adp_type
_atom_site_occupancy
_atom_site_symmetry_multiplicity
_atom_site_calc_flag
_atom_site_refinement_flags
_atom_site_disorder_assembly
_atom_site_disorder_group
Rh1 Rh 0.09691(3) 0.78931(2) 0.13508(2) 0.02971(13) Uani 1 1 d . . .
Rh2 Rh 0.31498(3) 0.82925(2) 0.10493(2) 0.02965(13) Uani 1 1 d . . .
O1 O 0.2473(5) 0.9273(3) -0.0066(3) 0.0314(11) Uani 1 1 d . . .
C1 C 0.1282(7) 0.9356(5) -0.0220(4) 0.0323(17) Uani 1 1 d . . .
O2 O 0.0416(5) 0.8916(3) 0.0249(3) 0.0343(12) Uani 1 1 d . . .
C2 C 0.0770(7) 1.0039(5) -0.1060(4) 0.0314(16) Uani 1 1 d . . .
C3 C -0.0214(6) 0.9769(5) -0.1487(4) 0.0321(15) Uani 1 1 d . . .
H3 H -0.0498 0.9166 -0.1252 0.039 Uiso 1 1 calc R . .
C4 C -0.0765(6) 1.0351(4) -0.2227(4) 0.0424(17) Uani 1 1 d . . .
H4 H -0.1427 1.0149 -0.2500 0.051 Uiso 1 1 calc R . .
C5 C -0.0366(7) 1.1256(5) -0.2597(4) 0.0377(16) Uani 1 1 d . . .
C6 C -0.0947(7) 1.1873(5) -0.3361(4) 0.0482(17) Uani 1 1 d . . .
H6 H -0.1628 1.1690 -0.3634 0.058 Uiso 1 1 calc R . .
C7 C -0.0518(7) 1.2738(5) -0.3704(4) 0.0533(19) Uani 1 1 d . . .
H7 H -0.0878 1.3141 -0.4232 0.064 Uiso 1 1 calc R . .
C8 C 0.0451(7) 1.3037(5) -0.3284(4) 0.0473(18) Uani 1 1 d . . .
H8 H 0.0714 1.3646 -0.3520 0.057 Uiso 1 1 calc R . .
C9 C 0.1015(7) 1.2452(4) -0.2537(4) 0.0421(16) Uani 1 1 d . . .
H9 H 0.1675 1.2659 -0.2267 0.050 Uiso 1 1 calc R . .
C10 C 0.0629(7) 1.1540(5) -0.2160(4) 0.0379(17) Uani 1 1 d . . .
C11 C 0.1214(7) 1.0920(5) -0.1401(4) 0.0352(16) Uani 1 1 d . . .
C12 C 0.2259(6) 1.1247(4) -0.0969(4) 0.0357(14) Uani 1 1 d . . .
C13 C 0.3525(6) 1.1292(4) -0.1351(4) 0.0409(15) Uani 1 1 d . . .
C14 C 0.3868(6) 1.0916(4) -0.2020(4) 0.0426(14) Uani 1 1 d . . .
H14 H 0.3262 1.0597 -0.2221 0.051 Uiso 1 1 calc R . .
C15 C 0.5055(7) 1.1007(4) -0.2379(5) 0.0518(18) Uani 1 1 d . . .
H15 H 0.5262 1.0757 -0.2832 0.062 Uiso 1 1 calc R . .
C16 C 0.5978(6) 1.1462(4) -0.2093(4) 0.0542(17) Uani 1 1 d . . .
H16 H 0.6799 1.1525 -0.2358 0.065 Uiso 1 1 calc R . .
C17 C 0.5700(6) 1.1819(4) -0.1427(4) 0.0485(16) Uani 1 1 d . . .
H17 H 0.6332 1.2121 -0.1230 0.058 Uiso 1 1 calc R . .
C18 C 0.4485(6) 1.1736(4) -0.1044(4) 0.0448(14) Uani 1 1 d . . .
C19 C 0.4171(6) 1.2074(4) -0.0340(4) 0.0448(15) Uani 1 1 d . . .
H19 H 0.4803 1.2356 -0.0120 0.054 Uiso 1 1 calc R . .
C20 C 0.2977(6) 1.1999(4) 0.0022(4) 0.0430(14) Uani 1 1 d . . .
H20 H 0.2789 1.2228 0.0491 0.052 Uiso 1 1 calc R . .
C21 C 0.2018(6) 1.1582(4) -0.0295(4) 0.0339(12) Uani 1 1 d . . .
N1 N 0.0829(5) 1.1464(4) 0.0121(3) 0.0427(13) Uani 1 1 d . . .
H1 H 0.0428 1.0989 0.0098 0.051 Uiso 1 1 calc R . .
C22 C 0.0221(6) 1.2005(4) 0.0560(4) 0.0447(14) Uani 1 1 d . . .
O3 O 0.0501(4) 1.2768(3) 0.0539(3) 0.0509(10) Uani 1 1 d . . .
O4 O -0.0719(4) 1.1554(3) 0.1035(3) 0.0537(11) Uani 1 1 d . . .
C23 C -0.1419(7) 1.2008(6) 0.1573(5) 0.067(2) Uani 1 1 d . . .
H23 H -0.2079 1.1617 0.1889 0.100 Uiso 1 1 calc R . .
H23A H -0.1832 1.2602 0.1214 0.100 Uiso 1 1 calc R . .
H23B H -0.0823 1.2115 0.1983 0.100 Uiso 1 1 calc R . .
O5 O 0.3365(5) 0.7353(3) 0.0413(3) 0.0344(12) Uani 1 1 d . . .
C24 C 0.2416(7) 0.6948(5) 0.0314(4) 0.0325(17) Uani 1 1 d . . .
O6 O 0.1302(5) 0.7023(3) 0.0638(3) 0.0347(12) Uani 1 1 d . . .
C25 C 0.2588(7) 0.6302(5) -0.0218(5) 0.0352(18) Uani 1 1 d . . .
C26 C 0.1590(6) 0.5690(4) -0.0147(4) 0.0418(15) Uani 1 1 d . . .
H26 H 0.0865 0.5730 0.0203 0.050 Uiso 1 1 calc R . .
C27 C 0.1663(6) 0.5050(4) -0.0577(4) 0.0411(14) Uani 1 1 d . . .
H27 H 0.1008 0.4636 -0.0508 0.049 Uiso 1 1 calc R . .
C28 C 0.2719(7) 0.5004(4) -0.1125(4) 0.0356(16) Uani 1 1 d . . .
C29 C 0.2812(7) 0.4333(5) -0.1565(4) 0.0435(17) Uani 1 1 d . . .
H29 H 0.2166 0.3912 -0.1492 0.052 Uiso 1 1 calc R . .
C30 C 0.3825(10) 0.4298(6) -0.2088(5) 0.059(2) Uani 1 1 d . . .
H30 H 0.3911 0.3831 -0.2360 0.071 Uiso 1 1 calc R . .
C31 C 0.4759(8) 0.4957(6) -0.2232(5) 0.057(2) Uani 1 1 d . . .
H31 H 0.5446 0.4948 -0.2619 0.068 Uiso 1 1 calc R . .
C32 C 0.4672(6) 0.5602(4) -0.1815(4) 0.0399(15) Uani 1 1 d . . .
H32 H 0.5305 0.6035 -0.1916 0.048 Uiso 1 1 calc R . .
C33 C 0.3665(7) 0.5644(5) -0.1236(4) 0.0366(16) Uani 1 1 d . . .
C34 C 0.3599(6) 0.6280(4) -0.0744(4) 0.0320(14) Uani 1 1 d . . .
C35 C 0.4659(6) 0.6916(4) -0.0889(3) 0.0348(12) Uani 1 1 d . . .
C36 C 0.5875(5) 0.6600(4) -0.0422(4) 0.0362(12) Uani 1 1 d . . .
C37 C 0.6065(6) 0.5727(4) 0.0205(4) 0.0435(14) Uani 1 1 d . . .
H37 H 0.5392 0.5323 0.0323 0.052 Uiso 1 1 calc R . .
C38 C 0.7208(6) 0.5453(4) 0.0650(4) 0.0484(15) Uani 1 1 d . . .
H38 H 0.7329 0.4851 0.1057 0.058 Uiso 1 1 calc R . .
C39 C 0.8215(6) 0.6052(5) 0.0513(4) 0.0546(17) Uani 1 1 d . . .
H39 H 0.8988 0.5872 0.0845 0.066 Uiso 1 1 calc R . .
C40 C 0.8043(7) 0.6907(5) -0.0118(4) 0.0491(16) Uani 1 1 d . . .
H40 H 0.8722 0.7306 -0.0228 0.059 Uiso 1 1 calc R . .
C41 C 0.6902(6) 0.7197(4) -0.0595(4) 0.0375(15) Uani 1 1 d . . .
C42 C 0.6697(6) 0.8066(4) -0.1227(4) 0.0455(14) Uani 1 1 d . . .
H42 H 0.7380 0.8461 -0.1355 0.055 Uiso 1 1 calc R . .
C43 C 0.5571(6) 0.8361(4) -0.1660(4) 0.0447(15) Uani 1 1 d . . .
H43 H 0.5474 0.8958 -0.2078 0.054 Uiso 1 1 calc R . .
C44 C 0.4524(8) 0.7790(5) -0.1498(5) 0.0416(19) Uani 1 1 d . . .
N2 N 0.3326(5) 0.8090(3) -0.1920(3) 0.0442(12) Uani 1 1 d . . .
H2 H 0.2661 0.7796 -0.1670 0.053 Uiso 1 1 calc R . .
C45 C 0.3084(9) 0.8788(5) -0.2677(5) 0.046(2) Uani 1 1 d . . .
O7 O 0.3826(5) 0.9247(3) -0.3122(3) 0.0619(13) Uani 1 1 d . . .
O8 O 0.1785(5) 0.8845(3) -0.2829(3) 0.0578(12) Uani 1 1 d . . .
C46 C 0.1373(8) 0.9522(5) -0.3619(4) 0.065(2) Uani 1 1 d . . .
H46 H 0.0440 0.9523 -0.3689 0.098 Uiso 1 1 calc R . .
H46A H 0.1816 0.9377 -0.4099 0.098 Uiso 1 1 calc R . .
H46B H 0.1579 1.0134 -0.3612 0.098 Uiso 1 1 calc R . .
O9 O 0.1620(5) 0.6890(3) 0.2426(3) 0.0363(12) Uani 1 1 d . . .
C47 C 0.2822(7) 0.6804(5) 0.2628(4) 0.0331(17) Uani 1 1 d . . .
O10 O 0.3680(5) 0.7291(3) 0.2183(3) 0.0355(12) Uani 1 1 d . . .
C48 C 0.3241(7) 0.6085(5) 0.3446(5) 0.0336(17) Uani 1 1 d . . .
C49 C 0.3998(7) 0.6342(5) 0.4022(4) 0.0391(17) Uani 1 1 d . . .
H49 H 0.4222 0.6963 0.3874 0.047 Uiso 1 1 calc R . .
C50 C 0.4415(7) 0.5734(5) 0.4777(4) 0.0434(17) Uani 1 1 d . . .
H50 H 0.4937 0.5928 0.5148 0.052 Uiso 1 1 calc R . .
C51 C 0.4082(7) 0.4798(4) 0.5029(4) 0.0389(17) Uani 1 1 d . . .
C52 C 0.4500(7) 0.4138(5) 0.5812(4) 0.0503(19) Uani 1 1 d . . .
H52 H 0.5068 0.4303 0.6177 0.060 Uiso 1 1 calc R . .
C53 C 0.4104(9) 0.3263(5) 0.6057(5) 0.056(2) Uani 1 1 d . . .
H53 H 0.4375 0.2833 0.6597 0.067 Uiso 1 1 calc R . .
C54 C 0.3296(8) 0.3001(5) 0.5510(5) 0.056(2) Uani 1 1 d . . .
H54 H 0.3027 0.2391 0.5683 0.067 Uiso 1 1 calc R . .
C55 C 0.2895(8) 0.3607(4) 0.4739(4) 0.0462(18) Uani 1 1 d . . .
H55 H 0.2351 0.3419 0.4376 0.055 Uiso 1 1 calc R . .
C56 C 0.3290(7) 0.4530(5) 0.4471(5) 0.0376(17) Uani 1 1 d . . .
C57 C 0.2872(7) 0.5192(4) 0.3645(4) 0.0339(16) Uani 1 1 d . . .
C58 C 0.2155(6) 0.4865(4) 0.3020(4) 0.0372(15) Uani 1 1 d . . .
C59 C 0.2881(7) 0.4443(4) 0.2468(4) 0.0396(15) Uani 1 1 d . . .
C60 C 0.4245(6) 0.4319(4) 0.2484(4) 0.0454(14) Uani 1 1 d . . .
H60 H 0.4709 0.4532 0.2869 0.054 Uiso 1 1 calc R . .
C61 C 0.4923(8) 0.3898(4) 0.1956(4) 0.0594(18) Uani 1 1 d . . .
H61 H 0.5837 0.3803 0.1988 0.071 Uiso 1 1 calc R . .
C62 C 0.4207(8) 0.3608(4) 0.1360(4) 0.062(2) Uani 1 1 d . . .
H62 H 0.4657 0.3337 0.0978 0.075 Uiso 1 1 calc R . .
C63 C 0.2904(8) 0.3713(4) 0.1329(4) 0.0545(17) Uani 1 1 d . . .
H63 H 0.2453 0.3510 0.0931 0.065 Uiso 1 1 calc R . .
C64 C 0.2207(7) 0.4122(4) 0.1883(4) 0.0461(15) Uani 1 1 d . . .
C65 C 0.0840(7) 0.4198(4) 0.1899(4) 0.0511(16) Uani 1 1 d . . .
H65 H 0.0378 0.3975 0.1520 0.061 Uiso 1 1 calc R . .
C66 C 0.0182(7) 0.4575(4) 0.2433(4) 0.0445(15) Uani 1 1 d . . .
H66 H -0.0734 0.4608 0.2435 0.053 Uiso 1 1 calc R . .
C67 C 0.0850(6) 0.4925(3) 0.2993(4) 0.0404(13) Uani 1 1 d . . .
N3 N 0.0162(5) 0.5370(4) 0.3516(3) 0.0452(12) Uani 1 1 d . . .
H3A H 0.0332 0.5936 0.3477 0.054 Uiso 1 1 calc R . .
O13 O 0.0790(5) 0.8804(3) 0.2047(3) 0.0334(12) Uani 1 1 d . . .
C68 C -0.0761(6) 0.4963(4) 0.4084(4) 0.0501(15) Uani 1 1 d . . .
O11 O -0.1077(5) 0.4188(3) 0.4209(3) 0.0611(13) Uani 1 1 d . . .
O12 O -0.1271(5) 0.5550(3) 0.4492(4) 0.0651(15) Uani 1 1 d . . .
C69 C -0.2169(8) 0.5186(5) 0.5147(6) 0.083(2) Uani 1 1 d . . .
H69 H -0.2482 0.5664 0.5400 0.125 Uiso 1 1 calc R . .
H69A H -0.1748 0.4656 0.5595 0.125 Uiso 1 1 calc R . .
H69B H -0.2896 0.4985 0.4899 0.125 Uiso 1 1 calc R . .
C70 C 0.1774(7) 0.9251(5) 0.2090(4) 0.0327(17) Uani 1 1 d . . .
O14 O 0.2835(5) 0.9203(3) 0.1722(3) 0.0344(12) Uani 1 1 d . . .
C71 C 0.1610(7) 0.9929(5) 0.2577(4) 0.0288(16) Uani 1 1 d . . .
C72 C 0.2171(6) 1.0776(4) 0.2205(4) 0.0375(14) Uani 1 1 d . . .
H72 H 0.2657 1.0867 0.1693 0.045 Uiso 1 1 calc R . .
C73 C 0.2024(6) 1.1452(4) 0.2571(4) 0.0446(15) Uani 1 1 d . . .
H73 H 0.2416 1.2012 0.2312 0.053 Uiso 1 1 calc R . .
C74 C 0.1315(8) 1.1355(5) 0.3317(4) 0.0410(18) Uani 1 1 d . . .
C75 C 0.1097(9) 1.2060(5) 0.3696(5) 0.056(2) Uani 1 1 d . . .
H75 H 0.1460 1.2632 0.3440 0.067 Uiso 1 1 calc R . .
C76 C 0.0374(9) 1.1946(6) 0.4427(5) 0.058(2) Uani 1 1 d . . .
H76 H 0.0280 1.2421 0.4688 0.069 Uiso 1 1 calc R . .
C77 C -0.0216(8) 1.1134(5) 0.4780(5) 0.053(2) Uani 1 1 d . . .
H77 H -0.0769 1.1078 0.5258 0.064 Uiso 1 1 calc R . .
C78 C -0.0022(7) 1.0411(5) 0.4457(4) 0.0453(16) Uani 1 1 d . . .
H78 H -0.0400 0.9850 0.4732 0.054 Uiso 1 1 calc R . .
C79 C 0.0744(7) 1.0493(5) 0.3710(4) 0.0369(17) Uani 1 1 d . . .
C80 C 0.0962(6) 0.9760(4) 0.3347(4) 0.0312(14) Uani 1 1 d . . .
C81 C 0.0619(6) 0.8811(4) 0.3889(4) 0.0402(13) Uani 1 1 d . . .
C82 C 0.1558(6) 0.8262(4) 0.4538(3) 0.0397(13) Uani 1 1 d . . .
C83 C 0.2807(6) 0.8530(4) 0.4602(4) 0.0492(15) Uani 1 1 d . . .
H83 H 0.3078 0.9076 0.4195 0.059 Uiso 1 1 calc R . .
C84 C 0.3627(7) 0.8006(5) 0.5245(4) 0.0601(17) Uani 1 1 d . . .
H84 H 0.4477 0.8183 0.5265 0.072 Uiso 1 1 calc R . .
C85 C 0.3258(8) 0.7232(5) 0.5863(5) 0.0644(19) Uani 1 1 d . . .
H85 H 0.3831 0.6902 0.6324 0.077 Uiso 1 1 calc R . .
C86 C 0.2062(8) 0.6933(5) 0.5817(4) 0.0573(19) Uani 1 1 d . . .
H86 H 0.1817 0.6384 0.6234 0.069 Uiso 1 1 calc R . .
C87 C 0.1192(8) 0.7446(5) 0.5143(5) 0.047(2) Uani 1 1 d . . .
C88 C -0.0047(8) 0.7155(5) 0.5067(5) 0.061(2) Uani 1 1 d . . .
H88 H -0.0283 0.6595 0.5472 0.073 Uiso 1 1 calc R . .
C89 C -0.0921(7) 0.7644(5) 0.4437(4) 0.0516(17) Uani 1 1 d . . .
H89 H -0.1740 0.7428 0.4398 0.062 Uiso 1 1 calc R . .
C90 C -0.0551(7) 0.8499(5) 0.3832(5) 0.0395(18) Uani 1 1 d . . .
N4 N -0.1419(5) 0.9007(4) 0.3167(3) 0.0466(12) Uani 1 1 d . . .
H4A H -0.1092 0.9267 0.2657 0.056 Uiso 1 1 calc R . .
C91 C -0.2711(8) 0.9129(6) 0.3246(5) 0.055(2) Uani 1 1 d . . .
O15 O -0.3307(5) 0.8866(4) 0.3903(3) 0.0701(14) Uani 1 1 d . . .
O16 O -0.3254(5) 0.9584(4) 0.2466(3) 0.0662(13) Uani 1 1 d . . .
C92 C -0.4621(8) 0.9800(7) 0.2453(6) 0.086(3) Uani 1 1 d . . .
H92 H -0.4914 1.0121 0.1860 0.129 Uiso 1 1 calc R . .
H92A H -0.4833 1.0200 0.2810 0.129 Uiso 1 1 calc R . .
H92B H -0.5050 0.9227 0.2681 0.129 Uiso 1 1 calc R . .
N5 N -0.1057(6) 0.7546(4) 0.1692(4) 0.0348(15) Uani 1 1 d . . .
C93 C -0.2008(8) 0.7351(5) 0.1996(5) 0.048(2) Uani 1 1 d . . .
N6 N 0.5139(6) 0.8731(4) 0.0712(4) 0.0364(15) Uani 1 1 d . . .
C94 C -0.3239(9) 0.7029(6) 0.2369(10) 0.151(7) Uani 1 1 d . . .
H94 H -0.3372 0.7217 0.2893 0.181 Uiso 1 1 calc R . .
H94A H -0.3930 0.7369 0.1954 0.181 Uiso 1 1 calc R . .
C95 C -0.3416(7) 0.6092(5) 0.2593(5) 0.065(2) Uani 1 1 d . . .
H95 H -0.4267 0.5981 0.2852 0.097 Uiso 1 1 calc R . .
H95A H -0.2747 0.5737 0.3007 0.097 Uiso 1 1 calc R . .
H95B H -0.3361 0.5898 0.2076 0.097 Uiso 1 1 calc R . .
C96 C 0.5999(7) 0.9086(4) 0.0385(4) 0.0362(16) Uani 1 1 d . . .
C97 C 0.7131(6) 0.9536(5) -0.0052(4) 0.0471(16) Uani 1 1 d . . .
H97 H 0.6923 0.9837 -0.0671 0.057 Uiso 1 1 calc R . .
H97A H 0.7855 0.9059 -0.0006 0.057 Uiso 1 1 calc R . .
C98 C 0.7554(7) 1.0265(5) 0.0334(4) 0.0570(18) Uani 1 1 d . . .
H98 H 0.8308 1.0544 0.0026 0.085 Uiso 1 1 calc R . .
H98A H 0.7776 0.9968 0.0945 0.085 Uiso 1 1 calc R . .
H98B H 0.6847 1.0747 0.0278 0.085 Uiso 1 1 calc R . .
N7 N 0.6908(10) 0.6364(8) 0.6561(7) 0.123(4) Uani 1 1 d . . .
C99 C 0.7146(13) 0.7049(9) 0.6508(8) 0.120(4) Uani 1 1 d . . .
C100 C 0.729(2) 0.8018(14) 0.6365(12) 0.190(8) Uani 1 1 d . . .
H100 H 0.6553 0.8314 0.6595 0.228 Uiso 1 1 calc R . .
H101 H 0.7384 0.8355 0.5744 0.228 Uiso 1 1 calc R . .
C101 C 0.8548(13) 0.7984(15) 0.6870(12) 0.267(14) Uani 1 1 d . . .
H102 H 0.8757 0.8616 0.6804 0.400 Uiso 1 1 calc R . .
H103 H 0.9254 0.7664 0.6645 0.400 Uiso 1 1 calc R . .
H104 H 0.8427 0.7652 0.7481 0.400 Uiso 1 1 calc R . .
N8 N 0.6695(8) 0.3342(6) 0.9861(5) 0.096(2) Uani 1 1 d . . .
C102 C 0.7320(9) 0.3873(8) 0.9412(7) 0.085(3) Uani 1 1 d . . .
C103 C 0.8124(10) 0.4615(8) 0.8799(7) 0.102(3) Uani 1 1 d . . .
H105 H 0.7538 0.5119 0.8421 0.122 Uiso 1 1 calc R . .
H106 H 0.8652 0.4885 0.9142 0.122 Uiso 1 1 calc R . .
C104 C 0.8956(10) 0.4202(10) 0.8278(6) 0.134(5) Uani 1 1 d . . .
H107 H 0.9444 0.4679 0.7884 0.201 Uiso 1 1 calc R . .
H108 H 0.8431 0.3930 0.7945 0.201 Uiso 1 1 calc R . .
H109 H 0.9555 0.3719 0.8653 0.201 Uiso 1 1 calc R . .
N9 N 0.7029(9) 0.0367(8) 0.6013(5) 0.128(4) Uani 1 1 d . . .
C105 C 0.6247(10) 0.0261(8) 0.5589(6) 0.097(3) Uani 1 1 d . . .
C106 C 0.5203(10) 0.0138(8) 0.5054(6) 0.099(3) Uani 1 1 d . . .
H110 H 0.5572 0.0108 0.4501 0.119 Uiso 1 1 calc R . .
H111 H 0.4858 -0.0466 0.5346 0.119 Uiso 1 1 calc R . .
C107 C 0.4189(13) 0.0816(8) 0.4876(9) 0.143(5) Uani 1 1 d . . .
H112 H 0.3549 0.0674 0.4514 0.214 Uiso 1 1 calc R . .
H113 H 0.4510 0.1417 0.4572 0.214 Uiso 1 1 calc R . .
H114 H 0.3789 0.0838 0.5416 0.214 Uiso 1 1 calc R . .
N10 N 0.6553(16) 0.1446(9) 0.3297(8) 0.192(6) Uani 1 1 d . . .
C108 C 0.6840(15) 0.2096(9) 0.3467(9) 0.136(5) Uani 1 1 d . . .
C109 C 0.7213(11) 0.2888(8) 0.3727(8) 0.121(4) Uani 1 1 d . . .
H115 H 0.7009 0.3475 0.3256 0.146 Uiso 1 1 calc R . .
H116 H 0.8151 0.2820 0.3848 0.146 Uiso 1 1 calc R . .
C110 C 0.6461(11) 0.2903(8) 0.4537(7) 0.118(4) Uani 1 1 d . . .
H117 H 0.6702 0.3419 0.4721 0.176 Uiso 1 1 calc R . .
H118 H 0.6665 0.2319 0.5000 0.176 Uiso 1 1 calc R . .
H119 H 0.5534 0.2980 0.4410 0.176 Uiso 1 1 calc R . .

loop_
_atom_site_aniso_label
_atom_site_aniso_U_11
_atom_site_aniso_U_22
_atom_site_aniso_U_33
_atom_site_aniso_U_23
_atom_site_aniso_U_13
_atom_site_aniso_U_12
Rh1 0.0315(3) 0.0271(3) 0.0324(3) -0.0106(2) 0.0025(2) -0.0086(2)
Rh2 0.0304(3) 0.0287(3) 0.0321(3) -0.0114(2) 0.0027(2) -0.0078(2)
O1 0.033(3) 0.030(3) 0.030(3) -0.007(2) 0.003(2) -0.010(2)
C1 0.039(5) 0.030(4) 0.033(4) -0.017(3) 0.002(4) -0.001(3)
O2 0.034(3) 0.033(3) 0.034(3) -0.006(2) 0.005(2) -0.013(2)
C2 0.036(4) 0.033(4) 0.028(3) -0.012(3) 0.007(3) -0.003(3)
C3 0.034(4) 0.033(3) 0.032(3) -0.013(3) 0.006(3) -0.009(3)
C4 0.046(4) 0.043(3) 0.045(4) -0.023(3) -0.003(3) -0.002(3)
C5 0.041(4) 0.043(4) 0.031(3) -0.016(3) 0.007(3) -0.002(3)
C6 0.056(5) 0.055(4) 0.037(3) -0.020(3) -0.003(3) 0.003(3)
C7 0.062(5) 0.056(5) 0.034(3) -0.006(3) 0.001(3) 0.013(4)
C8 0.059(5) 0.044(4) 0.035(4) -0.008(3) 0.000(3) -0.001(3)
C9 0.049(4) 0.038(4) 0.041(4) -0.015(3) -0.003(3) -0.006(3)
C10 0.049(4) 0.030(3) 0.030(3) -0.005(3) 0.008(3) 0.000(3)
C11 0.030(4) 0.050(4) 0.033(3) -0.024(3) 0.004(3) -0.001(3)
C12 0.050(4) 0.027(3) 0.028(3) -0.005(2) 0.003(3) -0.010(3)
C13 0.050(4) 0.025(3) 0.044(4) -0.006(3) 0.009(3) -0.005(3)
C14 0.051(4) 0.031(3) 0.043(3) -0.009(2) 0.004(3) -0.002(3)
C15 0.061(5) 0.037(4) 0.053(4) -0.011(3) 0.017(3) 0.000(3)
C16 0.040(4) 0.043(3) 0.063(4) 0.004(3) 0.011(3) 0.005(3)
C17 0.043(4) 0.043(4) 0.048(4) 0.003(3) 0.007(3) -0.009(3)
C18 0.046(4) 0.033(3) 0.048(4) -0.001(3) 0.006(3) -0.006(3)
C19 0.051(4) 0.034(3) 0.050(4) -0.008(3) -0.006(3) -0.020(3)
C20 0.054(4) 0.037(3) 0.043(4) -0.017(3) -0.001(3) -0.010(3)
C21 0.037(3) 0.031(3) 0.036(3) -0.012(2) 0.004(3) -0.008(2)
N1 0.044(3) 0.045(3) 0.051(3) -0.027(3) 0.013(3) -0.017(3)
C22 0.049(4) 0.055(4) 0.038(3) -0.023(3) 0.003(3) -0.009(3)
O3 0.055(3) 0.045(2) 0.062(3) -0.029(2) 0.002(2) -0.009(2)
O4 0.050(3) 0.068(3) 0.057(3) -0.036(2) 0.021(2) -0.018(2)
C23 0.049(4) 0.096(6) 0.071(5) -0.046(4) 0.016(4) -0.011(4)
O5 0.032(3) 0.032(3) 0.044(3) -0.017(2) 0.008(2) -0.008(2)
C24 0.032(4) 0.030(4) 0.034(4) -0.009(3) 0.002(3) 0.005(3)
O6 0.035(3) 0.031(3) 0.043(3) -0.017(2) 0.008(2) -0.011(2)
C25 0.035(4) 0.030(4) 0.042(4) -0.011(3) -0.005(3) -0.006(3)
C26 0.047(4) 0.036(3) 0.043(4) -0.012(3) 0.001(3) -0.006(3)
C27 0.045(4) 0.038(3) 0.046(4) -0.017(3) 0.000(3) -0.013(3)
C28 0.048(4) 0.034(3) 0.028(3) -0.012(3) 0.008(3) -0.013(3)
C29 0.056(4) 0.039(4) 0.042(4) -0.019(3) 0.005(3) -0.014(3)
C30 0.091(7) 0.044(5) 0.054(5) -0.029(4) 0.017(5) -0.021(5)
C31 0.069(5) 0.059(5) 0.053(4) -0.033(4) 0.018(4) -0.014(4)
C32 0.052(4) 0.037(3) 0.036(3) -0.017(3) 0.007(3) -0.016(3)
C33 0.046(4) 0.034(3) 0.032(3) -0.012(3) -0.003(3) -0.005(3)
C34 0.033(4) 0.035(3) 0.029(3) -0.011(2) -0.005(3) -0.004(3)
C35 0.041(3) 0.038(3) 0.031(3) -0.016(2) 0.010(2) -0.012(3)
C36 0.034(3) 0.043(3) 0.038(3) -0.020(3) 0.004(2) -0.009(3)
C37 0.046(4) 0.044(3) 0.040(3) -0.011(3) 0.001(3) -0.007(3)
C38 0.039(3) 0.057(4) 0.044(3) -0.008(3) 0.000(3) -0.003(3)
C39 0.045(4) 0.076(5) 0.041(4) -0.016(3) 0.009(3) -0.004(3)
C40 0.050(4) 0.058(4) 0.044(4) -0.019(3) 0.007(3) -0.023(3)
C41 0.037(3) 0.048(4) 0.030(3) -0.015(3) 0.006(3) -0.010(3)
C42 0.049(4) 0.049(3) 0.047(3) -0.025(3) 0.007(3) -0.017(3)
C43 0.059(4) 0.038(3) 0.040(3) -0.014(3) 0.006(3) -0.017(3)
C44 0.060(5) 0.032(3) 0.034(4) -0.011(3) -0.003(3) -0.011(3)
N2 0.046(3) 0.036(3) 0.046(3) -0.007(2) 0.002(2) -0.008(2)
C45 0.063(6) 0.039(4) 0.036(4) -0.015(3) 0.000(4) -0.001(4)
O7 0.082(4) 0.062(3) 0.042(3) -0.012(2) 0.006(3) -0.025(3)
O8 0.060(3) 0.059(3) 0.043(3) -0.005(2) -0.002(2) 0.013(2)
C46 0.071(5) 0.072(5) 0.043(4) -0.011(4) -0.006(4) 0.022(4)
O9 0.037(3) 0.033(3) 0.039(3) -0.011(2) 0.001(2) -0.007(2)
C47 0.033(5) 0.032(4) 0.035(4) -0.010(3) 0.002(3) -0.012(3)
O10 0.034(3) 0.035(3) 0.038(3) -0.011(2) -0.001(2) -0.005(2)
C48 0.035(4) 0.027(3) 0.041(4) -0.013(3) 0.001(3) -0.008(3)
C49 0.043(4) 0.034(3) 0.043(4) -0.015(3) 0.002(3) -0.013(3)
C50 0.053(4) 0.044(4) 0.038(3) -0.018(3) -0.003(3) -0.011(3)
C51 0.054(4) 0.031(3) 0.033(3) -0.011(3) -0.002(3) -0.007(3)
C52 0.077(5) 0.042(4) 0.032(3) -0.010(3) -0.012(3) -0.007(4)
C53 0.096(7) 0.034(3) 0.035(4) -0.006(3) -0.003(4) -0.006(4)
C54 0.091(6) 0.035(3) 0.040(4) -0.005(3) -0.003(4) -0.015(4)
C55 0.069(5) 0.031(3) 0.041(4) -0.012(3) 0.003(3) -0.022(3)
C56 0.041(4) 0.038(4) 0.036(3) -0.016(3) 0.002(3) -0.004(3)
C57 0.046(4) 0.026(3) 0.030(3) -0.007(3) 0.000(3) -0.010(3)
C58 0.052(4) 0.029(3) 0.031(4) -0.008(3) 0.004(3) -0.015(3)
C59 0.052(4) 0.028(3) 0.041(3) -0.011(3) 0.007(3) -0.016(3)
C60 0.061(4) 0.036(3) 0.044(3) -0.017(3) 0.012(3) -0.018(3)
C61 0.072(5) 0.042(4) 0.069(5) -0.022(3) 0.025(4) -0.022(3)
C62 0.100(6) 0.043(4) 0.050(4) -0.020(3) 0.036(4) -0.026(4)
C63 0.088(6) 0.033(3) 0.043(4) -0.010(3) 0.007(4) -0.018(3)
C64 0.082(5) 0.026(3) 0.031(3) -0.009(2) 0.004(3) -0.012(3)
C65 0.066(5) 0.034(3) 0.054(4) -0.011(3) -0.005(3) -0.021(3)
C66 0.056(4) 0.029(3) 0.048(4) -0.010(3) -0.013(3) -0.010(3)
C67 0.048(4) 0.025(3) 0.044(3) -0.006(2) 0.000(3) -0.006(2)
N3 0.044(3) 0.036(3) 0.060(3) -0.019(3) 0.004(3) -0.014(2)
O13 0.036(3) 0.034(3) 0.036(3) -0.018(2) 0.006(2) -0.013(2)
C68 0.052(4) 0.045(4) 0.055(4) -0.017(3) -0.006(3) -0.005(3)
O11 0.080(4) 0.031(2) 0.070(3) -0.010(2) 0.018(3) -0.017(2)
O12 0.064(3) 0.051(3) 0.092(4) -0.038(3) 0.026(3) -0.012(3)
C69 0.085(6) 0.066(5) 0.108(7) -0.039(5) 0.033(5) -0.015(4)
C70 0.042(5) 0.030(4) 0.027(4) -0.006(3) 0.001(3) -0.023(3)
O14 0.034(3) 0.038(3) 0.035(3) -0.015(2) 0.002(2) -0.010(2)
C71 0.033(4) 0.029(4) 0.027(4) -0.013(3) 0.000(3) -0.005(3)
C72 0.047(4) 0.034(3) 0.035(3) -0.013(3) 0.013(3) -0.015(3)
C73 0.058(4) 0.033(3) 0.046(4) -0.014(3) -0.002(3) -0.014(3)
C74 0.060(5) 0.031(3) 0.032(3) -0.008(3) 0.003(3) -0.014(3)
C75 0.095(6) 0.033(3) 0.042(4) -0.015(3) 0.007(4) -0.012(4)
C76 0.084(7) 0.049(5) 0.049(5) -0.026(4) 0.015(5) -0.012(5)
C77 0.077(6) 0.047(4) 0.040(4) -0.020(3) 0.016(4) -0.010(4)
C78 0.056(4) 0.043(3) 0.038(4) -0.013(3) 0.004(3) -0.010(3)
C79 0.047(4) 0.034(3) 0.032(3) -0.013(3) 0.009(3) -0.010(3)
C80 0.035(4) 0.030(3) 0.029(3) -0.007(2) -0.002(3) -0.012(3)
C81 0.048(4) 0.038(3) 0.042(3) -0.021(3) 0.011(3) -0.013(3)
C82 0.059(4) 0.030(3) 0.030(3) -0.010(2) 0.008(3) -0.005(3)
C83 0.060(4) 0.044(3) 0.042(3) -0.013(3) -0.005(3) 0.001(3)
C84 0.062(4) 0.064(4) 0.056(4) -0.022(4) -0.009(3) -0.002(4)
C85 0.077(6) 0.062(5) 0.054(4) -0.021(4) -0.008(4) 0.005(4)
C86 0.079(6) 0.044(4) 0.042(4) -0.008(3) 0.000(4) 0.013(4)
C87 0.060(5) 0.035(4) 0.044(4) -0.010(3) 0.009(4) -0.007(4)
C88 0.079(6) 0.054(4) 0.051(4) -0.016(4) 0.020(4) -0.023(4)
C89 0.056(5) 0.048(4) 0.054(4) -0.018(3) 0.013(3) -0.019(3)
C90 0.040(4) 0.041(4) 0.041(4) -0.017(3) 0.011(3) -0.007(3)
N4 0.036(3) 0.063(3) 0.047(3) -0.025(3) 0.008(2) -0.012(3)
C91 0.054(5) 0.071(5) 0.056(5) -0.036(4) 0.008(4) -0.027(4)
O15 0.056(3) 0.088(4) 0.072(3) -0.030(3) 0.024(3) -0.026(3)
O16 0.047(3) 0.104(4) 0.055(3) -0.036(3) -0.001(2) -0.011(3)
C92 0.053(5) 0.129(8) 0.096(7) -0.065(6) -0.008(5) 0.004(5)
N5 0.030(4) 0.035(3) 0.042(4) -0.016(3) 0.003(3) -0.004(3)
C93 0.034(4) 0.034(4) 0.069(5) -0.009(3) 0.006(4) 0.004(3)
N6 0.039(4) 0.040(4) 0.034(3) -0.015(3) 0.001(3) -0.011(3)
C94 0.050(6) 0.051(6) 0.293(17) 0.027(7) 0.070(8) -0.007(5)
C95 0.050(4) 0.048(4) 0.099(6) -0.024(4) 0.025(4) -0.018(3)
C96 0.034(4) 0.031(3) 0.045(4) -0.012(3) 0.004(3) -0.011(3)
C97 0.037(4) 0.049(4) 0.052(4) -0.011(3) 0.004(3) -0.007(3)
C98 0.062(4) 0.070(4) 0.044(4) -0.017(3) 0.005(3) -0.037(4)
N7 0.120(8) 0.134(9) 0.129(8) -0.051(7) 0.066(6) -0.055(7)
C99 0.153(11) 0.115(9) 0.115(9) -0.060(8) 0.076(8) -0.059(9)
C100 0.243(19) 0.188(13) 0.199(16) -0.127(12) 0.138(14) -0.118(13)
C101 0.114(11) 0.49(3) 0.38(3) -0.38(3) 0.115(14) -0.138(16)
N8 0.076(5) 0.104(6) 0.109(6) -0.026(5) -0.010(5) -0.035(5)
C102 0.051(5) 0.115(8) 0.110(8) -0.066(7) -0.019(5) 0.003(5)
C103 0.086(7) 0.120(9) 0.112(9) -0.054(7) -0.009(6) -0.012(6)
C104 0.085(7) 0.245(15) 0.095(8) -0.086(9) 0.036(6) -0.023(8)
N9 0.120(7) 0.208(11) 0.095(6) -0.088(7) 0.022(5) -0.084(7)
C105 0.103(7) 0.142(9) 0.076(6) -0.066(6) 0.037(5) -0.073(7)
C106 0.093(7) 0.139(9) 0.095(7) -0.074(7) 0.007(6) -0.029(7)
C107 0.138(11) 0.124(10) 0.176(13) -0.056(9) -0.041(10) -0.019(9)
N10 0.305(19) 0.153(10) 0.158(11) -0.083(9) 0.044(11) -0.120(12)
C108 0.176(13) 0.103(9) 0.150(12) -0.060(9) -0.017(10) -0.047(9)
C109 0.112(9) 0.117(9) 0.151(11) -0.063(8) -0.012(8) -0.012(7)
C110 0.115(8) 0.143(9) 0.124(9) -0.082(8) 0.028(7) -0.027(7)

loop_
_atom_type_symbol
_atom_type_description
_atom_type_scat_dispersion_real
_atom_type_scat_dispersion_imag
_atom_type_scat_source
H H 0.0000 0.0000 'International Tables Vol C Tables 4.2.6.8 and 6.1.1.4'
C C 0.0033 0.0016 'International Tables Vol C Tables 4.2.6.8 and 6.1.1.4'
N N 0.0061 0.0033 'International Tables Vol C Tables 4.2.6.8 and 6.1.1.4'
O O 0.0106 0.0060 'International Tables Vol C Tables 4.2.6.8 and 6.1.1.4'
Rh Rh -1.1178 0.9187 'International Tables Vol C Tables 4.2.6.8 and 6.1.1.4'

loop_
_geom_angle_atom_site_label_1
_geom_angle_atom_site_label_2
_geom_angle_atom_site_label_3
_geom_angle
_geom_angle_site_symmetry_1
_geom_angle_site_symmetry_3
_geom_angle_publ_flag
O9 Rh1 O2 176.8(2) . . ?
O9 Rh1 O6 91.05(19) . . ?
O2 Rh1 O6 88.38(19) . . ?
O9 Rh1 O13 88.96(19) . . ?
O2 Rh1 O13 91.35(19) . . ?
O6 Rh1 O13 175.1(2) . . ?
O9 Rh1 N5 90.2(2) . . ?
O2 Rh1 N5 93.0(2) . . ?
O6 Rh1 N5 95.7(2) . . ?
O13 Rh1 N5 89.2(2) . . ?
O9 Rh1 Rh2 88.64(15) . . ?
O2 Rh1 Rh2 88.22(14) . . ?
O6 Rh1 Rh2 87.04(14) . . ?
O13 Rh1 Rh2 88.07(14) . . ?
N5 Rh1 Rh2 177.01(16) . . ?
O5 Rh2 O14 176.5(2) . . ?
O5 Rh2 O10 90.62(19) . . ?
O14 Rh2 O10 88.35(19) . . ?
O5 Rh2 O1 89.41(19) . . ?
O14 Rh2 O1 91.37(19) . . ?
O10 Rh2 O1 175.6(2) . . ?
O5 Rh2 N6 92.1(2) . . ?
O14 Rh2 N6 91.3(2) . . ?
O10 Rh2 N6 95.3(2) . . ?
O1 Rh2 N6 89.1(2) . . ?
O5 Rh2 Rh1 88.42(14) . . ?
O14 Rh2 Rh1 88.23(15) . . ?
O10 Rh2 Rh1 87.68(14) . . ?
O1 Rh2 Rh1 87.90(14) . . ?
N6 Rh2 Rh1 176.94(16) . . ?
C1 O1 Rh2 117.9(5) . . ?
O1 C1 O2 127.6(7) . . ?
O1 C1 C2 118.8(7) . . ?
O2 C1 C2 113.6(6) . . ?
C1 O2 Rh1 118.3(5) . . ?
C11 C2 C3 120.2(6) . . ?
C11 C2 C1 122.4(6) . . ?
C3 C2 C1 117.4(6) . . ?
C4 C3 C2 121.5(6) . . ?
C3 C4 C5 120.9(6) . . ?
C6 C5 C4 121.4(6) . . ?
C6 C5 C10 120.6(6) . . ?
C4 C5 C10 118.0(6) . . ?
C7 C6 C5 119.5(7) . . ?
C6 C7 C8 121.0(7) . . ?
C9 C8 C7 120.3(7) . . ?
C8 C9 C10 121.2(6) . . ?
C11 C10 C9 122.1(7) . . ?
C11 C10 C5 120.5(6) . . ?
C9 C10 C5 117.3(6) . . ?
C2 C11 C10 118.9(6) . . ?
C2 C11 C12 122.4(6) . . ?
C10 C11 C12 118.6(6) . . ?
C21 C12 C13 119.8(6) . . ?
C21 C12 C11 122.3(6) . . ?
C13 C12 C11 117.6(5) . . ?
C14 C13 C18 117.9(6) . . ?
C14 C13 C12 123.0(6) . . ?
C18 C13 C12 119.0(5) . . ?
C15 C14 C13 120.7(6) . . ?
C14 C15 C16 121.3(7) . . ?
C17 C16 C15 120.1(6) . . ?
C16 C17 C18 120.0(6) . . ?
C17 C18 C19 121.7(6) . . ?
C17 C18 C13 119.9(6) . . ?
C19 C18 C13 118.4(5) . . ?
C20 C19 C18 121.1(5) . . ?
C19 C20 C21 120.6(6) . . ?
C12 C21 N1 119.5(5) . . ?
C12 C21 C20 121.0(6) . . ?
N1 C21 C20 119.3(5) . . ?
C22 N1 C21 127.4(5) . . ?
O3 C22 O4 124.9(6) . . ?
O3 C22 N1 125.8(6) . . ?
O4 C22 N1 109.3(5) . . ?
C22 O4 C23 116.6(5) . . ?
C24 O5 Rh2 119.4(4) . . ?
O5 C24 O6 125.4(6) . . ?
O5 C24 C25 118.0(6) . . ?
O6 C24 C25 116.6(6) . . ?
C24 O6 Rh1 119.5(4) . . ?
C34 C25 C26 120.1(6) . . ?
C34 C25 C24 124.0(6) . . ?
C26 C25 C24 115.9(7) . . ?
C27 C26 C25 121.2(6) . . ?
C26 C27 C28 120.0(6) . . ?
C33 C28 C27 119.0(6) . . ?
C33 C28 C29 120.7(6) . . ?
C27 C28 C29 120.4(6) . . ?
C30 C29 C28 119.8(7) . . ?
C29 C30 C31 120.2(7) . . ?
C32 C31 C30 120.1(8) . . ?
C31 C32 C33 121.9(6) . . ?
C32 C33 C28 117.2(6) . . ?
C32 C33 C34 122.8(6) . . ?
C28 C33 C34 119.9(6) . . ?
C25 C34 C33 119.7(6) . . ?
C25 C34 C35 124.1(5) . . ?
C33 C34 C35 116.1(5) . . ?
C44 C35 C36 119.2(6) . . ?
C44 C35 C34 120.9(6) . . ?
C36 C35 C34 119.8(5) . . ?
C37 C36 C41 118.8(5) . . ?
C37 C36 C35 121.8(5) . . ?
C41 C36 C35 119.4(5) . . ?
C38 C37 C36 120.7(6) . . ?
C37 C38 C39 121.1(6) . . ?
C40 C39 C38 118.4(6) . . ?
C39 C40 C41 121.8(6) . . ?
C40 C41 C42 122.9(6) . . ?
C40 C41 C36 119.0(6) . . ?
C42 C41 C36 118.0(6) . . ?
C43 C42 C41 122.7(6) . . ?
C42 C43 C44 120.7(6) . . ?
C35 C44 N2 118.0(6) . . ?
C35 C44 C43 119.9(7) . . ?
N2 C44 C43 122.0(6) . . ?
C45 N2 C44 126.9(6) . . ?
O7 C45 N2 127.7(8) . . ?
O7 C45 O8 125.9(7) . . ?
N2 C45 O8 106.4(7) . . ?
C45 O8 C46 113.7(6) . . ?
C47 O9 Rh1 119.3(5) . . ?
O10 C47 O9 125.2(7) . . ?
O10 C47 C48 117.6(6) . . ?
O9 C47 C48 117.2(6) . . ?
C47 O10 Rh2 119.1(4) . . ?
C57 C48 C49 120.9(7) . . ?
C57 C48 C47 121.0(6) . . ?
C49 C48 C47 118.0(6) . . ?
C50 C49 C48 121.8(7) . . ?
C49 C50 C51 120.7(6) . . ?
C52 C51 C56 118.9(6) . . ?
C52 C51 C50 122.6(6) . . ?
C56 C51 C50 118.5(6) . . ?
C53 C52 C51 121.2(6) . . ?
C52 C53 C54 119.9(7) . . ?
C55 C54 C53 120.9(7) . . ?
C54 C55 C56 120.2(6) . . ?
C51 C56 C55 118.8(6) . . ?
C51 C56 C57 120.0(6) . . ?
C55 C56 C57 121.1(6) . . ?
C48 C57 C56 118.0(6) . . ?
C48 C57 C58 122.7(6) . . ?
C56 C57 C58 119.1(5) . . ?
C67 C58 C59 119.7(6) . . ?
C67 C58 C57 121.5(6) . . ?
C59 C58 C57 118.7(6) . . ?
C60 C59 C64 117.9(6) . . ?
C60 C59 C58 123.1(6) . . ?
C64 C59 C58 119.0(6) . . ?
C61 C60 C59 122.1(6) . . ?
C60 C61 C62 118.1(7) . . ?
C63 C62 C61 121.3(7) . . ?
C62 C63 C64 120.7(7) . . ?
C63 C64 C65 122.1(6) . . ?
C63 C64 C59 119.8(7) . . ?
C65 C64 C59 118.1(6) . . ?
C66 C65 C64 121.9(6) . . ?
C65 C66 C67 120.0(6) . . ?
C58 C67 N3 118.6(5) . . ?
C58 C67 C66 121.2(6) . . ?
N3 C67 C66 120.1(6) . . ?
C68 N3 C67 123.1(5) . . ?
C70 O13 Rh1 117.9(5) . . ?
O11 C68 O12 124.3(6) . . ?
O11 C68 N3 125.3(6) . . ?
O12 C68 N3 110.4(5) . . ?
C68 O12 C69 115.9(5) . . ?
O14 C70 O13 126.1(6) . . ?
O14 C70 C71 116.8(6) . . ?
O13 C70 C71 117.0(7) . . ?
C70 O14 Rh2 119.6(4) . . ?
C80 C71 C72 120.8(6) . . ?
C80 C71 C70 123.3(6) . . ?
C72 C71 C70 115.9(6) . . ?
C73 C72 C71 120.6(6) . . ?
C72 C73 C74 121.9(6) . . ?
C73 C74 C75 123.4(6) . . ?
C73 C74 C79 118.3(6) . . ?
C75 C74 C79 118.3(7) . . ?
C76 C75 C74 121.9(7) . . ?
C75 C76 C77 119.6(7) . . ?
C78 C77 C76 121.5(7) . . ?
C77 C78 C79 120.6(6) . . ?
C78 C79 C80 122.5(6) . . ?
C78 C79 C74 118.0(6) . . ?
C80 C79 C74 119.6(6) . . ?
C71 C80 C79 118.5(5) . . ?
C71 C80 C81 123.8(5) . . ?
C79 C80 C81 117.2(5) . . ?
C90 C81 C82 120.3(6) . . ?
C90 C81 C80 122.4(6) . . ?
C82 C81 C80 117.1(5) . . ?
C87 C82 C83 118.4(6) . . ?
C87 C82 C81 118.6(6) . . ?
C83 C82 C81 122.9(5) . . ?
C84 C83 C82 120.3(6) . . ?
C83 C84 C85 121.7(7) . . ?
C84 C85 C86 120.1(7) . . ?
C85 C86 C87 119.8(7) . . ?
C82 C87 C88 118.9(7) . . ?
C82 C87 C86 119.6(7) . . ?
C88 C87 C86 121.5(7) . . ?
C89 C88 C87 123.0(7) . . ?
C88 C89 C90 117.7(7) . . ?
C81 C90 N4 119.8(6) . . ?
C81 C90 C89 121.3(7) . . ?
N4 C90 C89 119.0(6) . . ?
C91 N4 C90 125.5(6) . . ?
O15 C91 O16 124.3(7) . . ?
O15 C91 N4 126.0(8) . . ?
O16 C91 N4 109.7(6) . . ?
C91 O16 C92 116.1(6) . . ?
C93 N5 Rh1 168.7(7) . . ?
N5 C93 C94 175.3(10) . . ?
C96 N6 Rh2 164.4(6) . . ?
C95 C94 C93 118.9(8) . . ?
N6 C96 C97 178.9(8) . . ?
C96 C97 C98 112.3(6) . . ?
N7 C99 C100 171.5(19) . . ?
C99 C100 C101 102.4(18) . . ?
N8 C102 C103 178.0(10) . . ?
C104 C103 C102 110.1(9) . . ?
N9 C105 C106 178.2(12) . . ?
C107 C106 C105 115.7(9) . . ?
N10 C108 C109 177.1(15) . . ?
C108 C109 C110 108.5(11) . . ?

loop_
_geom_bond_atom_site_label_1
_geom_bond_atom_site_label_2
_geom_bond_distance
_geom_bond_site_symmetry_2
_geom_bond_publ_flag
Rh1 O9 2.016(5) . ?
Rh1 O2 2.032(5) . ?
Rh1 O6 2.035(5) . ?
Rh1 O13 2.055(4) . ?
Rh1 N5 2.237(7) . ?
Rh1 Rh2 2.4037(5) . ?
Rh2 O5 2.019(5) . ?
Rh2 O14 2.033(5) . ?
Rh2 O10 2.046(5) . ?
Rh2 O1 2.052(4) . ?
Rh2 N6 2.237(7) . ?
O1 C1 1.258(8) . ?
C1 O2 1.268(8) . ?
C1 C2 1.512(9) . ?
C2 C11 1.401(10) . ?
C2 C3 1.409(9) . ?
C3 C4 1.358(9) . ?
C4 C5 1.419(9) . ?
C5 C6 1.415(9) . ?
C5 C10 1.439(9) . ?
C6 C7 1.373(10) . ?
C7 C8 1.413(10) . ?
C8 C9 1.373(9) . ?
C9 C10 1.424(9) . ?
C10 C11 1.413(9) . ?
C11 C12 1.507(9) . ?
C12 C21 1.367(8) . ?
C12 C13 1.447(9) . ?
C13 C14 1.417(8) . ?
C13 C18 1.434(8) . ?
C14 C15 1.358(9) . ?
C15 C16 1.399(10) . ?
C16 C17 1.381(10) . ?
C17 C18 1.401(9) . ?
C18 C19 1.426(8) . ?
C19 C20 1.367(9) . ?
C20 C21 1.416(8) . ?
C21 N1 1.400(7) . ?
N1 C22 1.368(7) . ?
C22 O3 1.215(7) . ?
C22 O4 1.338(7) . ?
O4 C23 1.438(7) . ?
O5 C24 1.247(8) . ?
C24 O6 1.279(8) . ?
C24 C25 1.507(9) . ?
C25 C34 1.354(9) . ?
C25 C26 1.434(9) . ?
C26 C27 1.370(8) . ?
C27 C28 1.418(9) . ?
C28 C33 1.415(9) . ?
C28 C29 1.423(9) . ?
C29 C30 1.356(11) . ?
C30 C31 1.424(11) . ?
C31 C32 1.360(9) . ?
C32 C33 1.412(9) . ?
C33 C34 1.442(9) . ?
C34 C35 1.498(8) . ?
C35 C44 1.389(9) . ?
C35 C36 1.454(8) . ?
C36 C37 1.404(8) . ?
C36 C41 1.432(8) . ?
C37 C38 1.369(8) . ?
C38 C39 1.418(9) . ?
C39 C40 1.385(9) . ?
C40 C41 1.393(9) . ?
C41 C42 1.404(9) . ?
C42 C43 1.348(9) . ?
C43 C44 1.423(9) . ?
C44 N2 1.405(9) . ?
N2 C45 1.367(9) . ?
C45 O7 1.171(9) . ?
C45 O8 1.369(9) . ?
O8 C46 1.424(7) . ?
O9 C47 1.285(8) . ?
C47 O10 1.277(8) . ?
C47 C48 1.482(10) . ?
C48 C57 1.386(9) . ?
C48 C49 1.406(9) . ?
C49 C50 1.343(9) . ?
C50 C51 1.430(9) . ?
C51 C52 1.406(9) . ?
C51 C56 1.414(9) . ?
C52 C53 1.366(9) . ?
C53 C54 1.406(10) . ?
C54 C55 1.356(10) . ?
C55 C56 1.432(9) . ?
C56 C57 1.456(9) . ?
C57 C58 1.505(9) . ?
C58 C67 1.355(9) . ?
C58 C59 1.438(9) . ?
C59 C60 1.417(9) . ?
C59 C64 1.423(8) . ?
C60 C61 1.383(8) . ?
C61 C62 1.434(10) . ?
C62 C63 1.352(10) . ?
C63 C64 1.413(9) . ?
C64 C65 1.418(9) . ?
C65 C66 1.342(9) . ?
C66 C67 1.414(8) . ?
C67 N3 1.404(7) . ?
N3 C68 1.371(8) . ?
O13 C70 1.292(8) . ?
C68 O11 1.210(7) . ?
C68 O12 1.349(7) . ?
O12 C69 1.418(9) . ?
C70 O14 1.258(8) . ?
C70 C71 1.492(9) . ?
C71 C80 1.379(9) . ?
C71 C72 1.416(8) . ?
C72 C73 1.346(8) . ?
C73 C74 1.391(9) . ?
C74 C75 1.405(10) . ?
C74 C79 1.444(9) . ?
C75 C76 1.373(11) . ?
C76 C77 1.384(11) . ?
C77 C78 1.367(9) . ?
C78 C79 1.425(9) . ?
C79 C80 1.427(9) . ?
C80 C81 1.510(8) . ?
C81 C90 1.360(9) . ?
C81 C82 1.456(8) . ?
C82 C87 1.404(9) . ?
C82 C83 1.410(9) . ?
C83 C84 1.364(9) . ?
C84 C85 1.371(10) . ?
C85 C86 1.374(11) . ?
C86 C87 1.421(10) . ?
C87 C88 1.420(11) . ?
C88 C89 1.371(10) . ?
C89 C90 1.446(9) . ?
C90 N4 1.409(9) . ?
N4 C91 1.353(9) . ?
C91 O15 1.205(9) . ?
C91 O16 1.352(9) . ?
O16 C92 1.432(9) . ?
N5 C93 1.122(10) . ?
C93 C94 1.465(12) . ?
N6 C96 1.125(9) . ?
C94 C95 1.390(10) . ?
C96 C97 1.473(10) . ?
C97 C98 1.540(9) . ?
N7 C99 1.072(13) . ?
C99 C100 1.445(19) . ?
C100 C101 1.55(2) . ?
N8 C102 1.147(12) . ?
C102 C103 1.552(15) . ?
C103 C104 1.449(13) . ?
N9 C105 1.132(11) . ?
C105 C106 1.468(12) . ?
C106 C107 1.381(13) . ?
N10 C108 1.175(14) . ?
C108 C109 1.485(14) . ?
C109 C110 1.534(13) . ?

loop_
_geom_torsion_atom_site_label_1
_geom_torsion_atom_site_label_2
_geom_torsion_atom_site_label_3
_geom_torsion_atom_site_label_4
_geom_torsion
_geom_torsion_site_symmetry_1
_geom_torsion_site_symmetry_2
_geom_torsion_site_symmetry_3
_geom_torsion_site_symmetry_4
_geom_torsion_publ_flag
O9 Rh1 Rh2 O5 88.4(2) . . . . ?
O2 Rh1 Rh2 O5 -91.2(2) . . . . ?
O6 Rh1 Rh2 O5 -2.77(17) . . . . ?
O13 Rh1 Rh2 O5 177.4(2) . . . . ?
N5 Rh1 Rh2 O5 155(3) . . . . ?
O9 Rh1 Rh2 O14 -90.74(19) . . . . ?
O2 Rh1 Rh2 O14 89.67(19) . . . . ?
O6 Rh1 Rh2 O14 178.1(2) . . . . ?
O13 Rh1 Rh2 O14 -1.74(17) . . . . ?
N5 Rh1 Rh2 O14 -24(3) . . . . ?
O9 Rh1 Rh2 O10 -2.33(17) . . . . ?
O2 Rh1 Rh2 O10 178.1(2) . . . . ?
O6 Rh1 Rh2 O10 -93.45(19) . . . . ?
O13 Rh1 Rh2 O10 86.68(19) . . . . ?
N5 Rh1 Rh2 O10 64(3) . . . . ?
O9 Rh1 Rh2 O1 177.8(2) . . . . ?
O2 Rh1 Rh2 O1 -1.77(16) . . . . ?
O6 Rh1 Rh2 O1 86.70(19) . . . . ?
O13 Rh1 Rh2 O1 -93.18(18) . . . . ?
N5 Rh1 Rh2 O1 -116(3) . . . . ?
O9 Rh1 Rh2 N6 -171(3) . . . . ?
O2 Rh1 Rh2 N6 9(3) . . . . ?
O6 Rh1 Rh2 N6 98(3) . . . . ?
O13 Rh1 Rh2 N6 -82(3) . . . . ?
N5 Rh1 Rh2 N6 -105(5) . . . . ?
O5 Rh2 O1 C1 89.1(5) . . . . ?
O14 Rh2 O1 C1 -87.5(5) . . . . ?
O10 Rh2 O1 C1 -1(3) . . . . ?
N6 Rh2 O1 C1 -178.8(5) . . . . ?
Rh1 Rh2 O1 C1 0.7(5) . . . . ?
Rh2 O1 C1 O2 2.1(9) . . . . ?
Rh2 O1 C1 C2 -176.9(4) . . . . ?
O1 C1 O2 Rh1 -4.2(9) . . . . ?
C2 C1 O2 Rh1 174.8(4) . . . . ?
O9 Rh1 O2 C1 -4(4) . . . . ?
O6 Rh1 O2 C1 -83.6(5) . . . . ?
O13 Rh1 O2 C1 91.5(5) . . . . ?
N5 Rh1 O2 C1 -179.3(5) . . . . ?
Rh2 Rh1 O2 C1 3.5(5) . . . . ?
O1 C1 C2 C11 -41.7(9) . . . . ?
O2 C1 C2 C11 139.2(7) . . . . ?
O1 C1 C2 C3 140.1(7) . . . . ?
O2 C1 C2 C3 -39.1(8) . . . . ?
C11 C2 C3 C4 -0.8(10) . . . . ?
C1 C2 C3 C4 177.4(6) . . . . ?
C2 C3 C4 C5 0.1(10) . . . . ?
C3 C4 C5 C6 -179.1(6) . . . . ?
C3 C4 C5 C10 -0.7(10) . . . . ?
C4 C5 C6 C7 -179.1(6) . . . . ?
C10 C5 C6 C7 2.6(10) . . . . ?
C5 C6 C7 C8 -3.1(11) . . . . ?
C6 C7 C8 C9 2.3(11) . . . . ?
C7 C8 C9 C10 -1.0(11) . . . . ?
C8 C9 C10 C11 178.7(7) . . . . ?
C8 C9 C10 C5 0.6(10) . . . . ?
C6 C5 C10 C11 -179.5(6) . . . . ?
C4 C5 C10 C11 2.1(10) . . . . ?
C6 C5 C10 C9 -1.4(10) . . . . ?
C4 C5 C10 C9 -179.7(6) . . . . ?
C3 C2 C11 C10 2.2(10) . . . . ?
C1 C2 C11 C10 -176.0(6) . . . . ?
C3 C2 C11 C12 179.7(6) . . . . ?
C1 C2 C11 C12 1.5(10) . . . . ?
C9 C10 C11 C2 179.1(7) . . . . ?
C5 C10 C11 C2 -2.9(10) . . . . ?
C9 C10 C11 C12 1.5(10) . . . . ?
C5 C10 C11 C12 179.5(6) . . . . ?
C2 C11 C12 C21 -81.1(9) . . . . ?
C10 C11 C12 C21 96.4(8) . . . . ?
C2 C11 C12 C13 105.5(7) . . . . ?
C10 C11 C12 C13 -77.0(8) . . . . ?
C21 C12 C13 C14 176.6(6) . . . . ?
C11 C12 C13 C14 -9.8(9) . . . . ?
C21 C12 C13 C18 -3.5(8) . . . . ?
C11 C12 C13 C18 170.1(5) . . . . ?
C18 C13 C14 C15 -2.4(8) . . . . ?
C12 C13 C14 C15 177.5(6) . . . . ?
C13 C14 C15 C16 0.8(9) . . . . ?
C14 C15 C16 C17 0.9(9) . . . . ?
C15 C16 C17 C18 -0.8(9) . . . . ?
C16 C17 C18 C19 178.4(6) . . . . ?
C16 C17 C18 C13 -0.9(9) . . . . ?
C14 C13 C18 C17 2.4(8) . . . . ?
C12 C13 C18 C17 -177.4(5) . . . . ?
C14 C13 C18 C19 -176.8(5) . . . . ?
C12 C13 C18 C19 3.3(8) . . . . ?
C17 C18 C19 C20 179.2(6) . . . . ?
C13 C18 C19 C20 -1.5(9) . . . . ?
C18 C19 C20 C21 -0.1(9) . . . . ?
C13 C12 C21 N1 -174.4(5) . . . . ?
C11 C12 C21 N1 12.3(9) . . . . ?
C13 C12 C21 C20 1.9(9) . . . . ?
C11 C12 C21 C20 -171.4(6) . . . . ?
C19 C20 C21 C12 -0.1(9) . . . . ?
C19 C20 C21 N1 176.2(5) . . . . ?
C12 C21 N1 C22 -153.8(6) . . . . ?
C20 C21 N1 C22 29.8(9) . . . . ?
C21 N1 C22 O3 13.5(11) . . . . ?
C21 N1 C22 O4 -165.1(6) . . . . ?
O3 C22 O4 C23 -1.5(9) . . . . ?
N1 C22 O4 C23 177.0(5) . . . . ?
O14 Rh2 O5 C24 20(4) . . . . ?
O10 Rh2 O5 C24 92.7(5) . . . . ?
O1 Rh2 O5 C24 -82.9(5) . . . . ?
N6 Rh2 O5 C24 -172.0(5) . . . . ?
Rh1 Rh2 O5 C24 5.0(5) . . . . ?
Rh2 O5 C24 O6 -5.5(10) . . . . ?
Rh2 O5 C24 C25 175.7(4) . . . . ?
O5 C24 O6 Rh1 2.1(10) . . . . ?
C25 C24 O6 Rh1 -179.1(4) . . . . ?
O9 Rh1 O6 C24 -87.0(5) . . . . ?
O2 Rh1 O6 C24 89.9(5) . . . . ?
O13 Rh1 O6 C24 3(3) . . . . ?
N5 Rh1 O6 C24 -177.3(5) . . . . ?
Rh2 Rh1 O6 C24 1.6(5) . . . . ?
O5 C24 C25 C34 -15.0(10) . . . . ?
O6 C24 C25 C34 166.1(6) . . . . ?
O5 C24 C25 C26 165.6(6) . . . . ?
O6 C24 C25 C26 -13.3(9) . . . . ?
C34 C25 C26 C27 2.8(10) . . . . ?
C24 C25 C26 C27 -177.7(6) . . . . ?
C25 C26 C27 C28 -2.1(10) . . . . ?
C26 C27 C28 C33 -1.7(10) . . . . ?
C26 C27 C28 C29 179.2(6) . . . . ?
C33 C28 C29 C30 0.8(11) . . . . ?
C27 C28 C29 C30 179.9(7) . . . . ?
C28 C29 C30 C31 -3.1(12) . . . . ?
C29 C30 C31 C32 2.9(13) . . . . ?
C30 C31 C32 C33 -0.3(11) . . . . ?
C31 C32 C33 C28 -2.0(10) . . . . ?
C31 C32 C33 C34 175.8(7) . . . . ?
C27 C28 C33 C32 -177.4(6) . . . . ?
C29 C28 C33 C32 1.7(10) . . . . ?
C27 C28 C33 C34 4.8(10) . . . . ?
C29 C28 C33 C34 -176.1(6) . . . . ?
C26 C25 C34 C33 0.3(10) . . . . ?
C24 C25 C34 C33 -179.1(6) . . . . ?
C26 C25 C34 C35 177.4(5) . . . . ?
C24 C25 C34 C35 -2.1(10) . . . . ?
C32 C33 C34 C25 178.2(6) . . . . ?
C28 C33 C34 C25 -4.1(9) . . . . ?
C32 C33 C34 C35 0.9(9) . . . . ?
C28 C33 C34 C35 178.6(6) . . . . ?
C25 C34 C35 C44 -84.7(8) . . . . ?
C33 C34 C35 C44 92.5(7) . . . . ?
C25 C34 C35 C36 98.7(7) . . . . ?
C33 C34 C35 C36 -84.1(7) . . . . ?
C44 C35 C36 C37 179.5(5) . . . . ?
C34 C35 C36 C37 -3.9(8) . . . . ?
C44 C35 C36 C41 0.5(8) . . . . ?
C34 C35 C36 C41 177.1(5) . . . . ?
C41 C36 C37 C38 0.5(8) . . . . ?
C35 C36 C37 C38 -178.5(5) . . . . ?
C36 C37 C38 C39 2.3(9) . . . . ?
C37 C38 C39 C40 -3.5(10) . . . . ?
C38 C39 C40 C41 2.0(10) . . . . ?
C39 C40 C41 C42 178.9(6) . . . . ?
C39 C40 C41 C36 0.7(9) . . . . ?
C37 C36 C41 C40 -1.9(8) . . . . ?
C35 C36 C41 C40 177.1(5) . . . . ?
C37 C36 C41 C42 179.8(5) . . . . ?
C35 C36 C41 C42 -1.2(8) . . . . ?
C40 C41 C42 C43 -176.9(6) . . . . ?
C36 C41 C42 C43 1.4(9) . . . . ?
C41 C42 C43 C44 -0.7(9) . . . . ?
C36 C35 C44 N2 -178.0(5) . . . . ?
C34 C35 C44 N2 5.4(9) . . . . ?
C36 C35 C44 C43 0.2(9) . . . . ?
C34 C35 C44 C43 -176.4(6) . . . . ?
C42 C43 C44 C35 -0.1(10) . . . . ?
C42 C43 C44 N2 178.0(6) . . . . ?
C35 C44 N2 C45 -161.2(6) . . . . ?
C43 C44 N2 C45 20.7(11) . . . . ?
C44 N2 C45 O7 2.1(12) . . . . ?
C44 N2 C45 O8 -178.8(6) . . . . ?
O7 C45 O8 C46 1.5(10) . . . . ?
N2 C45 O8 C46 -177.7(5) . . . . ?
O2 Rh1 O9 C47 11(4) . . . . ?
O6 Rh1 O9 C47 90.2(5) . . . . ?
O13 Rh1 O9 C47 -84.9(5) . . . . ?
N5 Rh1 O9 C47 -174.0(5) . . . . ?
Rh2 Rh1 O9 C47 3.2(5) . . . . ?
Rh1 O9 C47 O10 -2.4(10) . . . . ?
Rh1 O9 C47 C48 177.1(4) . . . . ?
O9 C47 O10 Rh2 -0.4(10) . . . . ?
C48 C47 O10 Rh2 -180.0(4) . . . . ?
O5 Rh2 O10 C47 -86.2(5) . . . . ?
O14 Rh2 O10 C47 90.5(5) . . . . ?
O1 Rh2 O10 C47 4(3) . . . . ?
N6 Rh2 O10 C47 -178.3(5) . . . . ?
Rh1 Rh2 O10 C47 2.2(5) . . . . ?
O10 C47 C48 C57 -132.1(7) . . . . ?
O9 C47 C48 C57 48.3(10) . . . . ?
O10 C47 C48 C49 49.3(10) . . . . ?
O9 C47 C48 C49 -130.3(7) . . . . ?
C57 C48 C49 C50 1.3(12) . . . . ?
C47 C48 C49 C50 179.9(7) . . . . ?
C48 C49 C50 C51 -0.9(11) . . . . ?
C49 C50 C51 C52 179.8(7) . . . . ?
C49 C50 C51 C56 -0.9(11) . . . . ?
C56 C51 C52 C53 -3.2(11) . . . . ?
C50 C51 C52 C53 176.1(7) . . . . ?
C51 C52 C53 C54 2.0(13) . . . . ?
C52 C53 C54 C55 -0.3(14) . . . . ?
C53 C54 C55 C56 -0.1(13) . . . . ?
C52 C51 C56 C55 2.7(11) . . . . ?
C50 C51 C56 C55 -176.7(7) . . . . ?
C52 C51 C56 C57 -178.3(7) . . . . ?
C50 C51 C56 C57 2.3(11) . . . . ?
C54 C55 C56 C51 -1.1(11) . . . . ?
C54 C55 C56 C57 180.0(8) . . . . ?
C49 C48 C57 C56 0.2(11) . . . . ?
C47 C48 C57 C56 -178.4(7) . . . . ?
C49 C48 C57 C58 -174.8(7) . . . . ?
C47 C48 C57 C58 6.6(11) . . . . ?
C51 C56 C57 C48 -2.0(11) . . . . ?
C55 C56 C57 C48 177.0(7) . . . . ?
C51 C56 C57 C58 173.2(7) . . . . ?
C55 C56 C57 C58 -7.8(11) . . . . ?
C48 C57 C58 C67 -91.1(8) . . . . ?
C56 C57 C58 C67 93.9(8) . . . . ?
C48 C57 C58 C59 91.7(8) . . . . ?
C56 C57 C58 C59 -83.3(8) . . . . ?
C67 C58 C59 C60 -177.2(5) . . . . ?
C57 C58 C59 C60 0.0(9) . . . . ?
C67 C58 C59 C64 2.0(9) . . . . ?
C57 C58 C59 C64 179.1(5) . . . . ?
C64 C59 C60 C61 -0.2(9) . . . . ?
C58 C59 C60 C61 179.0(6) . . . . ?
C59 C60 C61 C62 2.0(9) . . . . ?
C60 C61 C62 C63 -2.1(10) . . . . ?
C61 C62 C63 C64 0.6(10) . . . . ?
C62 C63 C64 C65 -176.6(6) . . . . ?
C62 C63 C64 C59 1.2(9) . . . . ?
C60 C59 C64 C63 -1.4(8) . . . . ?
C58 C59 C64 C63 179.4(5) . . . . ?
C60 C59 C64 C65 176.5(5) . . . . ?
C58 C59 C64 C65 -2.7(8) . . . . ?
C63 C64 C65 C66 179.1(6) . . . . ?
C59 C64 C65 C66 1.2(9) . . . . ?
C64 C65 C66 C67 1.0(9) . . . . ?
C59 C58 C67 N3 -177.8(5) . . . . ?
C57 C58 C67 N3 5.1(8) . . . . ?
C59 C58 C67 C66 0.3(9) . . . . ?
C57 C58 C67 C66 -176.8(5) . . . . ?
C65 C66 C67 C58 -1.8(9) . . . . ?
C65 C66 C67 N3 176.2(5) . . . . ?
C58 C67 N3 C68 -125.9(6) . . . . ?
C66 C67 N3 C68 56.0(8) . . . . ?
O9 Rh1 O13 C70 89.2(5) . . . . ?
O2 Rh1 O13 C70 -87.6(5) . . . . ?
O6 Rh1 O13 C70 -1(3) . . . . ?
N5 Rh1 O13 C70 179.4(5) . . . . ?
Rh2 Rh1 O13 C70 0.6(5) . . . . ?
C67 N3 C68 O11 0.9(10) . . . . ?
C67 N3 C68 O12 -179.3(5) . . . . ?
O11 C68 O12 C69 4.5(10) . . . . ?
N3 C68 O12 C69 -175.3(6) . . . . ?
Rh1 O13 C70 O14 2.2(9) . . . . ?
Rh1 O13 C70 C71 178.3(4) . . . . ?
O13 C70 O14 Rh2 -4.4(10) . . . . ?
C71 C70 O14 Rh2 179.6(4) . . . . ?
O5 Rh2 O14 C70 -11(4) . . . . ?
O10 Rh2 O14 C70 -84.1(5) . . . . ?
O1 Rh2 O14 C70 91.4(5) . . . . ?
N6 Rh2 O14 C70 -179.4(5) . . . . ?
Rh1 Rh2 O14 C70 3.6(5) . . . . ?
O14 C70 C71 C80 -142.4(7) . . . . ?
O13 C70 C71 C80 41.2(9) . . . . ?
O14 C70 C71 C72 37.3(9) . . . . ?
O13 C70 C71 C72 -139.1(6) . . . . ?
C80 C71 C72 C73 -3.6(10) . . . . ?
C70 C71 C72 C73 176.7(6) . . . . ?
C71 C72 C73 C74 -0.5(10) . . . . ?
C72 C73 C74 C75 -177.3(7) . . . . ?
C72 C73 C74 C79 1.0(10) . . . . ?
C73 C74 C75 C76 178.9(8) . . . . ?
C79 C74 C75 C76 0.7(12) . . . . ?
C74 C75 C76 C77 -3.4(14) . . . . ?
C75 C76 C77 C78 4.9(14) . . . . ?
C76 C77 C78 C79 -3.5(12) . . . . ?
C77 C78 C79 C80 -179.4(7) . . . . ?
C77 C78 C79 C74 0.7(10) . . . . ?
C73 C74 C79 C78 -177.7(7) . . . . ?
C75 C74 C79 C78 0.7(10) . . . . ?
C73 C74 C79 C80 2.5(10) . . . . ?
C75 C74 C79 C80 -179.2(7) . . . . ?
C72 C71 C80 C79 7.0(9) . . . . ?
C70 C71 C80 C79 -173.4(6) . . . . ?
C72 C71 C80 C81 -164.7(6) . . . . ?
C70 C71 C80 C81 14.9(10) . . . . ?
C78 C79 C80 C71 173.8(7) . . . . ?
C74 C79 C80 C71 -6.4(10) . . . . ?
C78 C79 C80 C81 -14.0(9) . . . . ?
C74 C79 C80 C81 165.9(6) . . . . ?
C71 C80 C81 C90 -95.1(8) . . . . ?
C79 C80 C81 C90 93.1(7) . . . . ?
C71 C80 C81 C82 89.9(7) . . . . ?
C79 C80 C81 C82 -81.9(7) . . . . ?
C90 C81 C82 C87 -5.1(8) . . . . ?
C80 C81 C82 C87 170.0(5) . . . . ?
C90 C81 C82 C83 176.9(6) . . . . ?
C80 C81 C82 C83 -8.0(8) . . . . ?
C87 C82 C83 C84 -0.7(9) . . . . ?
C81 C82 C83 C84 177.3(5) . . . . ?
C82 C83 C84 C85 -2.5(10) . . . . ?
C83 C84 C85 C86 3.9(11) . . . . ?
C84 C85 C86 C87 -2.1(10) . . . . ?
C83 C82 C87 C88 -178.0(6) . . . . ?
C81 C82 C87 C88 4.0(9) . . . . ?
C83 C82 C87 C86 2.3(9) . . . . ?
C81 C82 C87 C86 -175.7(6) . . . . ?
C85 C86 C87 C82 -1.0(10) . . . . ?
C85 C86 C87 C88 179.3(7) . . . . ?
C82 C87 C88 C89 -1.2(11) . . . . ?
C86 C87 C88 C89 178.5(6) . . . . ?
C87 C88 C89 C90 -0.7(10) . . . . ?
C82 C81 C90 N4 -175.8(5) . . . . ?
C80 C81 C90 N4 9.3(9) . . . . ?
C82 C81 C90 C89 3.3(9) . . . . ?
C80 C81 C90 C89 -171.5(6) . . . . ?
C88 C89 C90 C81 -0.4(10) . . . . ?
C88 C89 C90 N4 178.8(6) . . . . ?
C81 C90 N4 C91 -141.4(7) . . . . ?
C89 C90 N4 C91 39.4(10) . . . . ?
C90 N4 C91 O15 4.3(11) . . . . ?
C90 N4 C91 O16 -174.8(6) . . . . ?
O15 C91 O16 C92 3.4(11) . . . . ?
N4 C91 O16 C92 -177.4(6) . . . . ?
O9 Rh1 N5 C93 38(3) . . . . ?
O2 Rh1 N5 C93 -142(3) . . . . ?
O6 Rh1 N5 C93 129(3) . . . . ?
O13 Rh1 N5 C93 -51(3) . . . . ?
Rh2 Rh1 N5 C93 -28(6) . . . . ?
Rh1 N5 C93 C94 -116(12) . . . . ?
O5 Rh2 N6 C96 89(2) . . . . ?
O14 Rh2 N6 C96 -92(2) . . . . ?
O10 Rh2 N6 C96 180(2) . . . . ?
O1 Rh2 N6 C96 0(2) . . . . ?
Rh1 Rh2 N6 C96 -11(5) . . . . ?
N5 C93 C94 C95 25(13) . . . . ?
Rh2 N6 C96 C97 -94(43) . . . . ?
N6 C96 C97 C98 -165(43) . . . . ?
N7 C99 C100 C101 178(9) . . . . ?
N8 C102 C103 C104 -139(29) . . . . ?
N9 C105 C106 C107 31(43) . . . . ?
N10 C108 C109 C110 -48(38) . . . . ?
